data_7251846
loop_
_publ_author_name
'Lei, Hui-Xue'
'Zhang, Ze-Xun'
'Li, Xin-Xiong'
'Wei, Qiao-Huang'
'Li, Hao-Hong'
'Zheng, Shou-Tian'

_publ_section_title
;
 Regulating memristor performance of organic--inorganic hybrid
 polyoxometalates via counter cations
;
_journal_issue 16
_journal_name_full CrystEngComm
_journal_page_first 2535
_journal_page_last 2541
_journal_paper_doi 10.1039/D6CE00045B
_journal_volume 28
_journal_year 2026
_chemical_formula_moiety 'C18 H20 Cu I Mn Mo6 N2 O24, 3(C24 H20 P), 3(O)'
_chemical_formula_sum 'C90 H80 Cu I Mn Mo6 N2 O26.75 P3'
_chemical_formula_weight 2531.49
_chemical_name_systematic 1
_space_group_crystal_system triclinic
_space_group_IT_number 2
_space_group_name_Hall '-P 1'
_space_group_name_H-M_alt 'P -1'
_atom_sites_solution_hydrogens geom
_atom_sites_solution_primary iterative
_audit_creation_date 2025-12-17
_audit_creation_method
;
Olex2 1.3
(compiled 2020.11.12 svn.r5f609507 for OlexSys, GUI svn.r6408)
;
_audit_update_record
;
2025-12-17 deposited with the CCDC.	2026-03-20 downloaded from the CCDC.
;
_cell_angle_alpha 83.979(3)
_cell_angle_beta 74.039(3)
_cell_angle_gamma 75.983(3)
_cell_formula_units_Z 2
_cell_length_a 12.183(2)
_cell_length_b 19.984(4)
_cell_length_c 20.262(4)
_cell_measurement_reflns_used 5526
_cell_measurement_temperature 170
_cell_measurement_theta_max 24.372
_cell_measurement_theta_min 2.289
_cell_volume 4597.8(15)
_computing_cell_refinement 'SAINT V8.38A (Bruker, 2018)'
_computing_data_reduction 'SAINT V8.38A (Bruker, 2018)'
_computing_molecular_graphics 'Olex2 1.3 (Dolomanov et al., 2009)'
_computing_publication_material 'Olex2 1.3 (Dolomanov et al., 2009)'
_computing_structure_refinement 'SHELXL 2018/3 (Sheldrick, 2015)'
_computing_structure_solution 'olex2.solve 1.5 (Bourhis et al., 2015)'
_diffrn_ambient_temperature 170
_diffrn_measured_fraction_theta_full 0.970
_diffrn_measured_fraction_theta_max 0.970
_diffrn_measurement_device_type 'CCD  area detector'
_diffrn_radiation_type MoK\a
_diffrn_radiation_wavelength 0.71073
_diffrn_reflns_av_R_equivalents 0.0963
_diffrn_reflns_av_unetI/netI 0.1167
_diffrn_reflns_Laue_measured_fraction_full 0.970
_diffrn_reflns_Laue_measured_fraction_max 0.970
_diffrn_reflns_limit_h_max 14
_diffrn_reflns_limit_h_min -14
_diffrn_reflns_limit_k_max 23
_diffrn_reflns_limit_k_min -23
_diffrn_reflns_limit_l_max 24
_diffrn_reflns_limit_l_min -23
_diffrn_reflns_number 47121
_diffrn_reflns_point_group_measured_fraction_full 0.970
_diffrn_reflns_point_group_measured_fraction_max 0.970
_diffrn_reflns_theta_full 24.946
_diffrn_reflns_theta_max 24.946
_diffrn_reflns_theta_min 1.452
_diffrn_source_current 30.0
_diffrn_source_power 1.5
_diffrn_source_voltage 50.0
_exptl_absorpt_coefficient_mu 1.616
_exptl_absorpt_correction_T_max 0.7452
_exptl_absorpt_correction_T_min 0.6292
_exptl_absorpt_correction_type multi-scan
_exptl_absorpt_process_details
;
SADABS-2016/2 (Bruker,2016/2) was used for absorption correction.
wR2(int) was 0.0853 before and 0.0618 after correction.
The Ratio of minimum to maximum transmission is 0.8443.
The \l/2 correction factor is Not present.
;
_exptl_crystal_colour 'clear light orange'
_exptl_crystal_colour_lustre clear
_exptl_crystal_colour_modifier light
_exptl_crystal_colour_primary orange
_exptl_crystal_density_diffrn 1.829
_exptl_crystal_description block
_exptl_crystal_F_000 2504
_exptl_crystal_size_max 0.1
_exptl_crystal_size_mid 0.1
_exptl_crystal_size_min 0.08
_refine_diff_density_max 1.190
_refine_diff_density_min -0.791
_refine_diff_density_rms 0.168
_refine_ls_extinction_method none
_refine_ls_goodness_of_fit_ref 1.028
_refine_ls_hydrogen_treatment constr
_refine_ls_matrix_type full
_refine_ls_number_parameters 1183
_refine_ls_number_reflns 15635
_refine_ls_number_restraints 6
_refine_ls_restrained_S_all 1.028
_refine_ls_R_factor_all 0.1279
_refine_ls_R_factor_gt 0.0561
_refine_ls_shift/su_max 0.001
_refine_ls_shift/su_mean 0.000
_refine_ls_structure_factor_coef Fsqd
_refine_ls_weighting_details 'w=1/[\s^2^(Fo^2^)+(0.0707P)^2^] where P=(Fo^2^+2Fc^2^)/3'
_refine_ls_weighting_scheme calc
_refine_ls_wR_factor_gt 0.1260
_refine_ls_wR_factor_ref 0.1608
_reflns_Friedel_coverage 0.000
_reflns_number_gt 8703
_reflns_number_total 15635
_reflns_threshold_expression 'I > 2\s(I)'
_cod_data_source_file d6ce00045b2.cif
_cod_data_source_block mo_20250418111_0m
_cod_depositor_comments 'Adding full bibliography for 7251846--7251847.cif.'
_cod_original_cell_volume 4597.7(14)
_cod_database_code 7251846
_shelx_shelxl_version_number 2018/3
_shelx_space_group_comment
;
The symmetry employed for this shelxl refinement is uniquely defined
by the following loop, which should always be used as a source of
symmetry information in preference to the above space-group names.
They are only intended as comments.
;
_shelx_estimated_absorpt_t_max 0.882
_shelx_estimated_absorpt_t_min 0.855
_olex2_refinement_description
;
1. Fixed Uiso
 At 1.2 times of:
  All C(H) groups, All C(H,H) groups
2. Uiso/Uaniso restraints and constraints
Uanis(O27) \\sim Ueq: with sigma of 0.02 and sigma for terminal atoms of 0.004
3.a Secondary CH2 refined with riding coordinates:
 C1(H1A,H1B), C3(H3A,H3B), C6(H6A,H6B), C24(H24A,H24B), C28(H28A,H28B),
 C75(H75A,H75B)
3.b Aromatic/amide H refined with riding coordinates:
 C4(H4), C8(H8), C10(H10), C12(H12), C15(H15), C16(H16), C17(H17), C19(H19),
 C21(H21), C22(H22), C23(H23), C26(H26), C27(H27), C29(H29), C31(H31), C32(H32),
  C33(H33), C34(H34), C35(H35), C36(H36), C39(H39), C40(H40), C41(H41),
 C42(H42), C43(H43), C45(H45), C46(H46), C47(H47), C48(H48), C49(H49), C50(H50),
  C51(H51), C52(H52), C54(H54), C56(H56), C57(H57), C58(H58), C59(H59),
 C60(H60), C61(H61), C62(H62), C63(H63), C64(H64), C65(H65), C66(H66), C67(H67),
  C68(H68), C69(H69), C70(H70), C71(H71), C72(H72), C73(H73), C74(H74),
 C76(H76), C77(H77), C78(H78), C79(H79), C80(H80), C81(H81), C82(H82), C83(H83),
  C84(H84), C85(H85), C86(H86), C87(H87), C88(H88), C89(H89), C90(H90)
;
_olex2_submission_special_instructions 'No special instructions were received'

loop_
_space_group_symop_operation_xyz
'x, y, z'
'-x, -y, -z'

loop_
_atom_site_label
_atom_site_type_symbol
_atom_site_fract_x
_atom_site_fract_y
_atom_site_fract_z
_atom_site_U_iso_or_equiv
_atom_site_adp_type
_atom_site_occupancy
_atom_site_site_symmetry_order
_atom_site_calc_flag
_atom_site_refinement_flags_posn
_atom_site_refinement_flags_adp
_atom_site_refinement_flags_occupancy
_atom_site_disorder_assembly
_atom_site_disorder_group
I1 I 0.30608(6) -0.00863(4) 0.52747(3) 0.0383(2) Uani 1 1 d . . . . .
Mo1 Mo 0.36677(7) 0.49706(4) 0.66981(4) 0.0235(2) Uani 1 1 d . . . . .
Mo2 Mo 0.20741(7) 0.56050(4) 0.55689(4) 0.0242(2) Uani 1 1 d . . . . .
Mo3 Mo 0.65844(7) 0.43863(4) 0.61247(4) 0.0244(2) Uani 1 1 d . . . . .
Mo4 Mo 0.60563(9) -0.17012(4) 0.02323(4) 0.0384(3) Uani 1 1 d . . . . .
Mo5 Mo 0.68523(9) 0.10570(5) -0.06447(4) 0.0385(3) Uani 1 1 d . . . . .
Mo6 Mo 0.79026(9) -0.06549(5) -0.04272(4) 0.0385(3) Uani 1 1 d . . . . .
Cu1 Cu 0.47741(11) 0.04854(6) 0.45649(5) 0.0290(3) Uani 1 1 d . . . . .
Mn1 Mn 0.500000 0.500000 0.500000 0.0174(4) Uani 1 2 d S . P . .
Mn2 Mn 0.500000 0.000000 0.000000 0.0247(5) Uani 1 2 d S . P . .
P1 P 0.3083(2) 0.46628(13) 0.08963(12) 0.0256(6) Uani 1 1 d . . . . .
P2 P 0.8432(2) -0.23051(14) 0.21663(13) 0.0301(6) Uani 1 1 d . . . . .
P3 P 0.0136(3) 0.17040(14) 0.36540(13) 0.0359(7) Uani 1 1 d . . . . .
O1 O 0.5036(5) 0.4238(3) 0.6530(3) 0.0225(14) Uani 1 1 d . . . . .
O2 O 0.6136(5) 0.4140(3) 0.5125(3) 0.0232(14) Uani 1 1 d . . . . .
O3 O 0.4773(5) 0.4671(3) 0.4196(3) 0.0181(13) Uani 1 1 d . . . . .
O4 O 0.4813(6) -0.0678(3) 0.0743(3) 0.0284(16) Uani 1 1 d . . . . .
O5 O 0.3625(5) 0.4647(3) 0.5631(3) 0.0216(14) Uani 1 1 d . . . . .
O6 O 0.7609(5) 0.4734(3) 0.5336(3) 0.0247(14) Uani 1 1 d . . . . .
O7 O 0.2747(5) 0.5733(3) 0.6279(3) 0.0251(15) Uani 1 1 d . . . . .
O8 O 0.6421(6) 0.0205(3) 0.0219(3) 0.0325(16) Uani 1 1 d . . . . .
O9 O 0.6796(6) 0.4833(3) 0.6733(3) 0.0328(16) Uani 1 1 d . . . . .
O10 O 0.7228(6) -0.1230(3) 0.0303(3) 0.0369(17) Uani 1 1 d . . . . .
O11 O 0.7302(6) 0.3564(3) 0.6236(3) 0.0364(17) Uani 1 1 d . . . . .
O12 O 0.3898(6) 0.5412(3) 0.7303(3) 0.0320(16) Uani 1 1 d . . . . .
O13 O 0.2674(6) 0.4518(3) 0.7135(3) 0.0302(16) Uani 1 1 d . . . . .
O14 O 0.1024(6) 0.5177(3) 0.5975(3) 0.0331(16) Uani 1 1 d . . . . .
O15 O 0.3936(6) 0.0752(3) 0.0565(3) 0.0305(16) Uani 1 1 d . . . . .
O16 O 0.5481(6) 0.1580(3) -0.0071(3) 0.0374(18) Uani 1 1 d . . . . .
O17 O 0.7595(6) 0.0159(4) -0.0994(3) 0.0395(18) Uani 1 1 d . . . . .
O18 O 0.1367(6) 0.6435(3) 0.5471(3) 0.0355(17) Uani 1 1 d . . . . .
N1 N 0.4321(7) 0.1505(4) 0.4789(4) 0.031(2) Uani 1 1 d . . . . .
N2 N 0.4926(7) 0.0404(4) 0.3546(4) 0.030(2) Uani 1 1 d . . . . .
O19 O 0.6815(7) -0.2273(3) -0.0378(3) 0.0451(19) Uani 1 1 d . . . . .
C1 C 0.4556(8) 0.3988(4) 0.4237(4) 0.0179(19) Uani 1 1 d . . . . .
H1A H 0.514861 0.371508 0.386633 0.022 Uiso 1 1 calc R U . . .
H1B H 0.377691 0.402403 0.415873 0.022 Uiso 1 1 calc R U . . .
C2 C 0.4430(8) 0.2877(5) 0.4896(4) 0.025(2) Uani 1 1 d . . . . .
O20 O 0.5874(8) -0.2148(4) 0.0996(4) 0.056(2) Uani 1 1 d . . . . .
O21 O 0.7853(7) 0.1265(4) -0.0309(4) 0.061(2) Uani 1 1 d . . . . .
O22 O 0.8585(7) -0.1224(4) -0.1062(3) 0.058(2) Uani 1 1 d . . . . .
O23 O 0.6938(8) 0.1497(4) -0.1413(4) 0.061(2) Uani 1 1 d . . . . .
C3 C 0.5816(8) 0.3502(4) 0.5073(5) 0.026(2) Uani 1 1 d . . . . .
H3A H 0.582706 0.322216 0.550534 0.031 Uiso 1 1 calc R U . . .
H3B H 0.641245 0.323991 0.469619 0.031 Uiso 1 1 calc R U . . .
C4 C -0.1458(10) 0.2683(5) 0.3152(5) 0.034(3) Uani 1 1 d . . . . .
H4 H -0.093597 0.297466 0.312467 0.041 Uiso 1 1 calc R U . . .
C5 C 0.4597(9) 0.3600(5) 0.4938(4) 0.027(2) Uani 1 1 d . . . . .
C6 C 0.3584(8) 0.3954(4) 0.5529(4) 0.025(2) Uani 1 1 d . . . . .
H6A H 0.282976 0.396110 0.542900 0.030 Uiso 1 1 calc R U . . .
H6B H 0.360921 0.367450 0.595983 0.030 Uiso 1 1 calc R U . . .
C7 C 0.6888(8) -0.2250(5) 0.2460(5) 0.027(2) Uani 1 1 d . . . . .
O24 O 0.8977(7) -0.0524(4) -0.0109(4) 0.056(2) Uani 1 1 d . . . . .
C8 C 0.0899(9) 0.0309(5) 0.3950(5) 0.037(3) Uani 1 1 d . . . . .
H8 H 0.072005 0.042890 0.441583 0.044 Uiso 1 1 calc R U . . .
C9 C 0.4346(8) 0.4015(5) 0.0978(4) 0.027(2) Uani 1 1 d . . . . .
C10 C 0.3644(9) 0.4322(5) -0.0492(5) 0.033(3) Uani 1 1 d . . . . .
H10 H 0.436398 0.404440 -0.042968 0.040 Uiso 1 1 calc R U . . .
C11 C 0.1204(8) 0.2203(5) 0.3243(5) 0.030(2) Uani 1 1 d . . . . .
C12 C 0.4637(9) 0.2364(5) 0.5389(4) 0.034(3) Uani 1 1 d . . . . .
H12 H 0.482563 0.247362 0.578375 0.041 Uiso 1 1 calc R U . . .
C13 C 0.3221(8) 0.5496(5) 0.1077(4) 0.025(2) Uani 1 1 d . . . . .
C14 C 0.5059(9) 0.0320(4) 0.2143(4) 0.024(2) Uani 1 1 d . . . . .
C15 C 0.6096(9) -0.1624(5) 0.2610(4) 0.029(2) Uani 1 1 d . . . . .
H15 H 0.637321 -0.121145 0.256121 0.035 Uiso 1 1 calc R U . . .
C16 C 0.4062(9) 0.2677(5) 0.4378(5) 0.031(2) Uani 1 1 d . . . . .
H16 H 0.385079 0.300756 0.403578 0.037 Uiso 1 1 calc R U . . .
C17 C 0.3230(8) 0.6681(5) 0.0779(5) 0.034(3) Uani 1 1 d . . . . .
H17 H 0.316364 0.706257 0.045972 0.041 Uiso 1 1 calc R U . . .
C18 C 0.0672(8) 0.0818(5) 0.3451(5) 0.028(2) Uani 1 1 d . . . . .
C19 C 0.5941(9) 0.0388(5) 0.3055(5) 0.033(2) Uani 1 1 d . . . . .
H19 H 0.662380 0.040346 0.318716 0.040 Uiso 1 1 calc R U . . .
C20 C 0.5094(9) 0.0234(5) 0.1399(5) 0.030(2) Uani 1 1 d . . . . .
C21 C 0.5386(9) 0.2814(5) 0.0907(5) 0.037(3) Uani 1 1 d . . . . .
H21 H 0.545385 0.235358 0.079362 0.044 Uiso 1 1 calc R U . . .
C22 C 0.3145(8) 0.6047(5) 0.0621(5) 0.028(2) Uani 1 1 d . . . . .
H22 H 0.303245 0.599108 0.018635 0.034 Uiso 1 1 calc R U . . .
C23 C 0.4455(8) 0.3331(5) 0.0805(5) 0.029(2) Uani 1 1 d . . . . .
H23 H 0.388513 0.322516 0.061822 0.035 Uiso 1 1 calc R U . . .
C24 C 0.4869(10) -0.0500(5) 0.1402(4) 0.033(3) Uani 1 1 d . . . . .
H24A H 0.550382 -0.084272 0.154754 0.040 Uiso 1 1 calc R U . . .
H24B H 0.412280 -0.052701 0.174450 0.040 Uiso 1 1 calc R U . . .
C25 C 0.1792(8) 0.4471(5) 0.1475(4) 0.028(2) Uani 1 1 d . . . . .
C26 C 0.8938(9) -0.3230(5) 0.3977(5) 0.035(3) Uani 1 1 d . . . . .
H26 H 0.849729 -0.323052 0.444326 0.042 Uiso 1 1 calc R U . . .
C27 C 0.8464(9) -0.2823(5) 0.3488(5) 0.032(2) Uani 1 1 d . . . . .
H27 H 0.770609 -0.253093 0.362558 0.038 Uiso 1 1 calc R U . . .
C28 C 0.6278(9) 0.0280(5) 0.0927(4) 0.033(2) Uani 1 1 d . . . . .
H28A H 0.642853 0.073374 0.098205 0.040 Uiso 1 1 calc R U . . .
H28B H 0.688339 -0.007968 0.108035 0.040 Uiso 1 1 calc R U . . .
C29 C 0.1773(9) 0.5077(5) -0.0040(4) 0.031(2) Uani 1 1 d . . . . .
H29 H 0.121120 0.531824 0.033255 0.037 Uiso 1 1 calc R U . . .
C30 C -0.1208(9) 0.2029(5) 0.3391(5) 0.039(3) Uani 1 1 d . . . . .
C31 C 0.4577(9) 0.1708(5) 0.5320(5) 0.031(2) Uani 1 1 d . . . . .
H31 H 0.472598 0.137378 0.567336 0.038 Uiso 1 1 calc R U . . .
C32 C 1.0028(10) -0.3628(5) 0.3792(5) 0.041(3) Uani 1 1 d . . . . .
H32 H 1.036894 -0.389448 0.413212 0.049 Uiso 1 1 calc R U . . .
C33 C 0.0854(9) 0.0633(5) 0.2768(5) 0.036(3) Uani 1 1 d . . . . .
H33 H 0.065489 0.097159 0.242912 0.044 Uiso 1 1 calc R U . . .
C34 C 0.3999(10) 0.1999(5) 0.4350(5) 0.037(3) Uani 1 1 d . . . . .
H34 H 0.370969 0.188395 0.399716 0.044 Uiso 1 1 calc R U . . .
C35 C 0.5267(10) -0.2817(5) 0.2773(5) 0.037(3) Uani 1 1 d . . . . .
H35 H 0.497356 -0.322403 0.282166 0.045 Uiso 1 1 calc R U . . .
C36 C 0.3385(9) 0.5585(5) 0.1727(5) 0.036(3) Uani 1 1 d . . . . .
H36 H 0.342818 0.521038 0.205577 0.043 Uiso 1 1 calc R U . . .
C37 C -0.0127(11) 0.1775(5) 0.4554(5) 0.043(3) Uani 1 1 d . . . . .
C38 C 0.2838(8) 0.4694(5) 0.0050(4) 0.028(2) Uani 1 1 d . . . . .
C39 C -0.1219(11) 0.2037(5) 0.4958(6) 0.049(3) Uani 1 1 d . . . . .
H39 H -0.187478 0.214958 0.476795 0.059 Uiso 1 1 calc R U . . .
C40 C 0.2020(10) 0.3185(6) 0.3217(6) 0.046(3) Uani 1 1 d . . . . .
H40 H 0.202492 0.358933 0.342257 0.056 Uiso 1 1 calc R U . . .
C41 C 0.5200(9) 0.4156(5) 0.1238(5) 0.035(3) Uani 1 1 d . . . . .
H41 H 0.515527 0.461508 0.134356 0.041 Uiso 1 1 calc R U . . .
C42 C 0.3994(9) 0.0383(5) 0.3339(5) 0.037(3) Uani 1 1 d . . . . .
H42 H 0.326935 0.039933 0.367442 0.044 Uiso 1 1 calc R U . . .
C43 C 0.0381(9) 0.3742(6) 0.1806(5) 0.037(3) Uani 1 1 d . . . . .
H43 H 0.014824 0.333539 0.174796 0.044 Uiso 1 1 calc R U . . .
C44 C 0.8701(8) -0.1451(5) 0.2113(5) 0.031(2) Uani 1 1 d . . . . .
C45 C 0.3415(9) 0.6759(5) 0.1415(5) 0.037(3) Uani 1 1 d . . . . .
H45 H 0.349407 0.719221 0.152575 0.044 Uiso 1 1 calc R U . . .
C46 C 0.8868(9) -0.1078(5) 0.1485(5) 0.036(3) Uani 1 1 d . . . . .
H46 H 0.883962 -0.127172 0.108297 0.043 Uiso 1 1 calc R U . . .
C47 C 0.9075(9) -0.0423(5) 0.1454(5) 0.035(3) Uani 1 1 d . . . . .
H47 H 0.920741 -0.016990 0.102641 0.042 Uiso 1 1 calc R U . . .
C48 C 0.1386(10) -0.0374(6) 0.3772(6) 0.046(3) Uani 1 1 d . . . . .
H48 H 0.157531 -0.071644 0.410961 0.056 Uiso 1 1 calc R U . . .
C49 C 0.3390(10) 0.4360(6) -0.1113(5) 0.044(3) Uani 1 1 d . . . . .
H49 H 0.394440 0.411587 -0.148594 0.053 Uiso 1 1 calc R U . . .
C50 C 0.1211(10) 0.2790(6) 0.3537(5) 0.043(3) Uani 1 1 d . . . . .
H50 H 0.066195 0.292598 0.396080 0.052 Uiso 1 1 calc R U . . .
C51 C 0.4026(9) 0.0337(5) 0.2656(5) 0.036(3) Uani 1 1 d . . . . .
H51 H 0.333327 0.031609 0.253664 0.043 Uiso 1 1 calc R U . . .
C52 C 0.1524(10) 0.5108(5) -0.0673(5) 0.038(3) Uani 1 1 d . . . . .
H52 H 0.079960 0.537414 -0.073974 0.046 Uiso 1 1 calc R U . . .
C53 C 0.9074(9) -0.2830(5) 0.2793(5) 0.032(2) Uani 1 1 d . . . . .
C54 C 0.8713(9) -0.1174(5) 0.2702(5) 0.036(3) Uani 1 1 d . . . . .
H54 H 0.860012 -0.143087 0.312838 0.043 Uiso 1 1 calc R U . . .
C55 C 0.9033(9) -0.2659(5) 0.1334(5) 0.033(2) Uani 1 1 d . . . . .
C56 C 1.0663(10) -0.3650(5) 0.3099(5) 0.042(3) Uani 1 1 d . . . . .
H56 H 1.142693 -0.393639 0.296695 0.050 Uiso 1 1 calc R U . . .
C57 C 0.1326(9) -0.0045(6) 0.2604(5) 0.038(3) Uani 1 1 d . . . . .
H57 H 0.147342 -0.017127 0.214361 0.046 Uiso 1 1 calc R U . . .
C58 C 0.6217(9) 0.2972(6) 0.1174(5) 0.039(3) Uani 1 1 d . . . . .
H58 H 0.686218 0.261991 0.124083 0.047 Uiso 1 1 calc R U . . .
C59 C 0.4508(10) -0.2192(5) 0.2900(5) 0.040(3) Uani 1 1 d . . . . .
H59 H 0.368982 -0.217039 0.304030 0.048 Uiso 1 1 calc R U . . .
C60 C 0.6012(10) 0.0351(6) 0.2377(5) 0.042(3) Uani 1 1 d . . . . .
H60 H 0.674322 0.034543 0.205199 0.051 Uiso 1 1 calc R U . . .
C61 C 0.1421(9) 0.3877(5) 0.1388(5) 0.035(3) Uani 1 1 d . . . . .
H61 H 0.188801 0.356800 0.104042 0.042 Uiso 1 1 calc R U . . .
C62 C 0.2347(10) 0.4745(5) -0.1203(5) 0.037(3) Uani 1 1 d . . . . .
H62 H 0.218541 0.476354 -0.163842 0.044 Uiso 1 1 calc R U . . .
C63 C 1.0115(10) -0.2556(6) 0.0949(5) 0.045(3) Uani 1 1 d . . . . .
H63 H 1.054289 -0.232801 0.114409 0.055 Uiso 1 1 calc R U . . .
C64 C 0.4901(10) -0.1593(5) 0.2829(5) 0.043(3) Uani 1 1 d . . . . .
H64 H 0.436078 -0.116290 0.292947 0.052 Uiso 1 1 calc R U . . .
C65 C 0.6473(10) -0.2863(5) 0.2572(5) 0.040(3) Uani 1 1 d . . . . .
H65 H 0.700619 -0.329963 0.251249 0.047 Uiso 1 1 calc R U . . .
C66 C -0.0304(10) 0.4182(6) 0.2294(5) 0.042(3) Uani 1 1 d . . . . .
H66 H -0.102086 0.408882 0.257258 0.051 Uiso 1 1 calc R U . . .
C67 C 0.9091(9) -0.0140(5) 0.2031(5) 0.038(3) Uani 1 1 d . . . . .
H67 H 0.923569 0.030916 0.200781 0.046 Uiso 1 1 calc R U . . .
C68 C -0.3261(10) 0.2516(6) 0.3015(6) 0.053(3) Uani 1 1 d . . . . .
H68 H -0.396394 0.267205 0.287216 0.063 Uiso 1 1 calc R U . . .
C69 C 1.0177(10) -0.3259(6) 0.2618(6) 0.047(3) Uani 1 1 d . . . . .
H69 H 1.060659 -0.328121 0.214941 0.056 Uiso 1 1 calc R U . . .
C70 C 0.1977(10) 0.2031(6) 0.2609(6) 0.053(3) Uani 1 1 d . . . . .
H70 H 0.195718 0.164016 0.238650 0.063 Uiso 1 1 calc R U . . .
C71 C -0.2491(10) 0.2936(6) 0.2940(5) 0.043(3) Uani 1 1 d . . . . .
H71 H -0.265633 0.339267 0.274882 0.051 Uiso 1 1 calc R U . . .
C72 C 0.1061(10) 0.4915(6) 0.1974(5) 0.041(3) Uani 1 1 d . . . . .
H72 H 0.126531 0.533002 0.203451 0.049 Uiso 1 1 calc R U . . .
C73 C 0.8893(9) -0.0514(5) 0.2660(5) 0.038(3) Uani 1 1 d . . . . .
H73 H 0.888159 -0.030929 0.306504 0.046 Uiso 1 1 calc R U . . .
C74 C -0.0477(18) 0.1979(7) 0.5946(7) 0.084(6) Uani 1 1 d . . . . .
H74 H -0.060652 0.205201 0.642006 0.101 Uiso 1 1 calc R U . . .
C75 C 0.4089(10) 0.0807(5) 0.1224(5) 0.038(3) Uani 1 1 d . . . . .
H75A H 0.334862 0.078262 0.157432 0.046 Uiso 1 1 calc R U . . .
H75B H 0.425593 0.126284 0.124895 0.046 Uiso 1 1 calc R U . . .
C76 C 0.8418(11) -0.2977(6) 0.1042(6) 0.048(3) Uani 1 1 d . . . . .
H76 H 0.766770 -0.303948 0.129871 0.058 Uiso 1 1 calc R U . . .
C77 C 0.3480(10) 0.6216(5) 0.1873(5) 0.039(3) Uani 1 1 d . . . . .
H77 H 0.359548 0.627558 0.230647 0.047 Uiso 1 1 calc R U . . .
C78 C 0.8857(11) -0.3205(6) 0.0393(6) 0.053(3) Uani 1 1 d . . . . .
H78 H 0.841929 -0.343028 0.020263 0.063 Uiso 1 1 calc R U . . .
C79 C 0.6114(10) 0.3636(6) 0.1343(5) 0.044(3) Uani 1 1 d . . . . .
H79 H 0.668047 0.373700 0.153572 0.053 Uiso 1 1 calc R U . . .
C80 C 0.1592(10) -0.0549(6) 0.3099(6) 0.049(3) Uani 1 1 d . . . . .
H80 H 0.191595 -0.101482 0.297477 0.059 Uiso 1 1 calc R U . . .
C81 C 0.2814(11) 0.2991(6) 0.2602(6) 0.052(3) Uani 1 1 d . . . . .
H81 H 0.338362 0.325309 0.239419 0.062 Uiso 1 1 calc R U . . .
C82 C 0.0032(9) 0.4760(6) 0.2387(5) 0.046(3) Uani 1 1 d . . . . .
H82 H -0.044547 0.506148 0.273937 0.055 Uiso 1 1 calc R U . . .
C83 C -0.1368(17) 0.2138(6) 0.5653(7) 0.082(6) Uani 1 1 d . . . . .
H83 H -0.213125 0.232578 0.592539 0.099 Uiso 1 1 calc R U . . .
C84 C 1.0582(11) -0.2781(7) 0.0287(6) 0.058(3) Uani 1 1 d . . . . .
H84 H 1.132671 -0.271440 0.002314 0.070 Uiso 1 1 calc R U . . .
C85 C 0.0636(15) 0.1706(7) 0.5552(6) 0.071(5) Uani 1 1 d . . . . .
H85 H 0.127844 0.159098 0.575394 0.086 Uiso 1 1 calc R U . . .
C86 C 0.9916(12) -0.3110(6) 0.0017(6) 0.059(4) Uani 1 1 d . . . . .
H86 H 1.021485 -0.327044 -0.043678 0.071 Uiso 1 1 calc R U . . .
C87 C 0.0814(12) 0.1602(5) 0.4857(5) 0.049(3) Uani 1 1 d . . . . .
H87 H 0.157852 0.141128 0.458718 0.059 Uiso 1 1 calc R U . . .
C88 C -0.1936(12) 0.1608(6) 0.3473(10) 0.099(6) Uani 1 1 d . . . . .
H88 H -0.174712 0.114533 0.364412 0.119 Uiso 1 1 calc R U . . .
C89 C 0.2788(13) 0.2437(6) 0.2296(7) 0.077(5) Uani 1 1 d . . . . .
H89 H 0.332183 0.231706 0.186380 0.092 Uiso 1 1 calc R U . . .
C90 C -0.2990(15) 0.1879(7) 0.3294(11) 0.124(8) Uani 1 1 d . . . . .
H90 H -0.354369 0.159745 0.337485 0.149 Uiso 1 1 calc R U . . .
O26 O 0.8794(7) 0.5745(4) 0.5509(4) 0.052(2) Uani 1 1 d . . . . .
O25 O 1.1357(8) -0.1335(5) -0.0872(4) 0.072(3) Uani 1 1 d . . . . .
O27 O 1.0562(13) -0.2247(8) -0.1522(7) 0.153(5) Uani 1 1 d . U . . .

loop_
_atom_site_aniso_label
_atom_site_aniso_U_11
_atom_site_aniso_U_22
_atom_site_aniso_U_33
_atom_site_aniso_U_23
_atom_site_aniso_U_13
_atom_site_aniso_U_12
I1 0.0463(5) 0.0430(4) 0.0282(4) 0.0098(3) -0.0133(3) -0.0157(4)
Mo1 0.0334(5) 0.0205(4) 0.0143(4) 0.0008(3) -0.0040(4) -0.0052(4)
Mo2 0.0273(5) 0.0246(5) 0.0192(4) -0.0008(4) -0.0045(4) -0.0046(4)
Mo3 0.0311(5) 0.0246(5) 0.0177(4) 0.0026(3) -0.0087(4) -0.0052(4)
Mo4 0.0665(7) 0.0222(5) 0.0281(5) -0.0014(4) -0.0223(5) -0.0013(5)
Mo5 0.0607(7) 0.0360(5) 0.0237(5) -0.0010(4) -0.0103(5) -0.0209(5)
Mo6 0.0438(6) 0.0465(6) 0.0219(5) -0.0039(4) -0.0124(4) 0.0015(5)
Cu1 0.0518(8) 0.0210(6) 0.0172(6) 0.0009(5) -0.0131(6) -0.0099(6)
Mn1 0.0246(11) 0.0158(10) 0.0123(9) 0.0025(8) -0.0062(8) -0.0052(9)
Mn2 0.0410(13) 0.0195(11) 0.0151(10) -0.0032(8) -0.0118(9) -0.0029(10)
P1 0.0318(15) 0.0289(14) 0.0173(12) -0.0011(11) -0.0047(11) -0.0106(12)
P2 0.0341(16) 0.0321(15) 0.0240(13) 0.0002(11) -0.0118(12) -0.0029(13)
P3 0.0417(18) 0.0289(15) 0.0283(15) 0.0043(12) -0.0031(13) -0.0003(13)
O1 0.028(4) 0.018(3) 0.016(3) 0.002(3) 0.000(3) -0.001(3)
O2 0.026(4) 0.026(4) 0.019(3) 0.005(3) -0.010(3) -0.005(3)
O3 0.028(4) 0.010(3) 0.017(3) 0.005(2) -0.009(3) -0.005(3)
O4 0.048(4) 0.024(4) 0.016(3) -0.003(3) -0.011(3) -0.010(3)
O5 0.027(4) 0.015(3) 0.020(3) -0.006(3) -0.002(3) -0.001(3)
O6 0.028(4) 0.027(4) 0.020(3) -0.002(3) -0.009(3) -0.005(3)
O7 0.032(4) 0.017(3) 0.023(3) -0.008(3) -0.003(3) 0.000(3)
O8 0.050(5) 0.037(4) 0.009(3) -0.002(3) -0.008(3) -0.006(3)
O9 0.046(4) 0.038(4) 0.020(3) 0.005(3) -0.015(3) -0.016(3)
O10 0.059(5) 0.031(4) 0.024(4) 0.002(3) -0.026(3) 0.001(4)
O11 0.043(4) 0.032(4) 0.031(4) 0.007(3) -0.014(3) -0.002(3)
O12 0.047(4) 0.031(4) 0.017(3) -0.003(3) -0.007(3) -0.006(3)
O13 0.042(4) 0.017(3) 0.026(4) -0.001(3) 0.000(3) -0.008(3)
O14 0.029(4) 0.037(4) 0.034(4) -0.001(3) -0.003(3) -0.016(3)
O15 0.049(4) 0.026(4) 0.020(3) 0.002(3) -0.019(3) -0.005(3)
O16 0.066(5) 0.034(4) 0.023(4) -0.004(3) -0.015(3) -0.025(4)
O17 0.047(5) 0.048(5) 0.019(4) -0.006(3) -0.001(3) -0.010(4)
O18 0.040(4) 0.030(4) 0.036(4) 0.006(3) -0.014(3) -0.004(3)
N1 0.046(6) 0.018(4) 0.031(5) -0.002(4) -0.010(4) -0.011(4)
N2 0.040(5) 0.031(5) 0.028(5) -0.008(4) -0.021(4) -0.006(4)
O19 0.068(5) 0.030(4) 0.038(4) -0.010(3) -0.021(4) -0.001(4)
C1 0.020(5) 0.010(4) 0.023(5) 0.000(4) -0.005(4) -0.002(4)
C2 0.033(6) 0.021(5) 0.016(5) -0.001(4) -0.001(4) -0.005(4)
O20 0.097(7) 0.037(5) 0.033(4) 0.009(4) -0.026(4) -0.007(4)
O21 0.072(6) 0.077(6) 0.051(5) -0.018(4) -0.011(4) -0.047(5)
O22 0.079(6) 0.052(5) 0.028(4) -0.006(4) -0.012(4) 0.013(5)
O23 0.103(7) 0.051(5) 0.036(4) 0.002(4) -0.017(5) -0.035(5)
C3 0.039(6) 0.020(5) 0.024(5) -0.004(4) -0.011(5) -0.013(5)
C4 0.061(8) 0.026(6) 0.023(5) 0.010(4) -0.026(5) -0.010(5)
C5 0.040(6) 0.024(5) 0.022(5) 0.003(4) -0.007(5) -0.018(5)
C6 0.042(6) 0.013(5) 0.020(5) 0.000(4) -0.012(4) -0.004(4)
C7 0.029(6) 0.024(5) 0.025(5) -0.001(4) -0.009(4) -0.001(5)
O24 0.048(5) 0.088(6) 0.033(4) 0.005(4) -0.017(4) -0.014(5)
C8 0.058(7) 0.037(6) 0.016(5) 0.005(5) -0.020(5) -0.003(6)
C9 0.031(6) 0.030(6) 0.019(5) -0.002(4) 0.001(4) -0.015(5)
C10 0.030(6) 0.055(7) 0.022(5) -0.006(5) -0.006(5) -0.021(5)
C11 0.028(6) 0.025(5) 0.032(6) 0.007(5) -0.006(5) 0.001(5)
C12 0.062(8) 0.028(6) 0.012(5) -0.006(4) -0.008(5) -0.011(5)
C13 0.027(6) 0.028(5) 0.015(5) -0.002(4) 0.004(4) -0.006(4)
C14 0.041(6) 0.017(5) 0.015(5) 0.002(4) -0.010(4) -0.007(4)
C15 0.045(7) 0.022(5) 0.017(5) 0.008(4) -0.012(5) 0.000(5)
C16 0.049(7) 0.020(5) 0.030(6) 0.001(4) -0.025(5) -0.004(5)
C17 0.037(6) 0.024(6) 0.030(6) 0.002(5) 0.001(5) 0.002(5)
C18 0.031(6) 0.025(5) 0.027(5) 0.001(4) -0.011(5) 0.001(5)
C19 0.033(6) 0.047(7) 0.023(5) -0.012(5) -0.009(5) -0.009(5)
C20 0.047(7) 0.030(6) 0.022(5) 0.001(4) -0.019(5) -0.015(5)
C21 0.041(7) 0.033(6) 0.026(6) 0.001(5) 0.006(5) -0.010(5)
C22 0.027(6) 0.030(6) 0.024(5) -0.007(4) -0.005(4) 0.003(5)
C23 0.027(6) 0.025(5) 0.036(6) -0.002(4) -0.007(5) -0.006(5)
C24 0.066(8) 0.024(5) 0.017(5) 0.002(4) -0.020(5) -0.015(5)
C25 0.027(6) 0.037(6) 0.016(5) 0.004(4) -0.001(4) -0.006(5)
C26 0.035(7) 0.037(6) 0.034(6) 0.015(5) -0.009(5) -0.019(5)
C27 0.027(6) 0.031(6) 0.031(6) 0.008(5) -0.001(5) -0.008(5)
C28 0.039(6) 0.041(6) 0.020(5) -0.001(5) -0.015(5) 0.001(5)
C29 0.040(6) 0.033(6) 0.015(5) 0.000(4) -0.003(4) -0.004(5)
C30 0.045(7) 0.025(6) 0.037(6) 0.004(5) 0.001(5) -0.007(5)
C31 0.056(7) 0.017(5) 0.022(5) 0.001(4) -0.012(5) -0.008(5)
C32 0.055(8) 0.041(7) 0.035(6) 0.010(5) -0.025(6) -0.014(6)
C33 0.042(7) 0.038(6) 0.027(6) 0.003(5) -0.003(5) -0.014(5)
C34 0.065(8) 0.021(5) 0.037(6) 0.008(5) -0.031(6) -0.017(5)
C35 0.062(8) 0.029(6) 0.037(6) 0.018(5) -0.032(6) -0.027(6)
C36 0.044(7) 0.038(6) 0.026(5) -0.002(5) -0.005(5) -0.013(5)
C37 0.058(8) 0.023(6) 0.031(6) 0.002(5) 0.008(6) 0.000(6)
C38 0.021(5) 0.042(6) 0.020(5) -0.003(4) -0.003(4) -0.008(5)
C39 0.074(9) 0.012(5) 0.044(7) 0.012(5) -0.001(7) 0.000(6)
C40 0.048(8) 0.050(7) 0.042(7) 0.003(6) -0.019(6) -0.007(6)
C41 0.051(7) 0.014(5) 0.045(6) 0.003(5) -0.018(6) -0.014(5)
C42 0.038(7) 0.057(7) 0.017(5) -0.007(5) -0.005(5) -0.013(6)
C43 0.034(6) 0.042(7) 0.030(6) 0.010(5) -0.008(5) -0.009(5)
C44 0.029(6) 0.028(6) 0.035(6) 0.007(5) -0.011(5) -0.004(5)
C45 0.035(6) 0.036(6) 0.034(6) -0.003(5) -0.004(5) -0.004(5)
C46 0.033(6) 0.049(7) 0.031(6) 0.004(5) -0.018(5) -0.009(5)
C47 0.036(6) 0.042(7) 0.036(6) 0.013(5) -0.018(5) -0.020(5)
C48 0.065(8) 0.034(6) 0.044(7) -0.007(5) -0.031(6) 0.001(6)
C49 0.042(7) 0.067(8) 0.025(6) -0.015(6) -0.007(5) -0.013(6)
C50 0.044(7) 0.060(8) 0.026(6) -0.003(5) -0.006(5) -0.015(6)
C51 0.045(7) 0.054(7) 0.019(5) -0.003(5) -0.015(5) -0.022(6)
C52 0.042(7) 0.041(7) 0.033(6) 0.010(5) -0.015(5) -0.012(5)
C53 0.032(6) 0.025(5) 0.040(6) 0.003(5) -0.015(5) -0.002(5)
C54 0.048(7) 0.041(6) 0.030(6) 0.006(5) -0.023(5) -0.020(6)
C55 0.034(6) 0.034(6) 0.029(6) 0.006(5) -0.016(5) 0.002(5)
C56 0.037(7) 0.040(7) 0.047(7) -0.004(5) -0.022(6) 0.006(5)
C57 0.044(7) 0.045(7) 0.031(6) -0.014(5) -0.002(5) -0.023(6)
C58 0.037(7) 0.048(7) 0.030(6) 0.002(5) -0.009(5) -0.007(6)
C59 0.044(7) 0.044(7) 0.037(6) 0.029(5) -0.022(5) -0.019(6)
C60 0.044(7) 0.070(8) 0.017(5) -0.010(5) -0.003(5) -0.022(6)
C61 0.032(6) 0.032(6) 0.033(6) -0.003(5) 0.005(5) -0.007(5)
C62 0.054(8) 0.043(7) 0.020(5) 0.003(5) -0.019(5) -0.014(6)
C63 0.044(7) 0.055(8) 0.036(6) 0.002(6) -0.017(6) -0.002(6)
C64 0.045(7) 0.031(6) 0.045(7) 0.001(5) -0.010(6) 0.003(5)
C65 0.053(8) 0.022(6) 0.038(6) 0.007(5) -0.012(6) 0.000(5)
C66 0.040(7) 0.046(7) 0.031(6) 0.014(5) 0.005(5) -0.014(6)
C67 0.041(7) 0.033(6) 0.046(7) 0.011(5) -0.015(5) -0.019(5)
C68 0.030(7) 0.043(7) 0.081(9) 0.002(7) -0.019(6) 0.003(6)
C69 0.058(8) 0.052(8) 0.034(6) -0.008(6) -0.025(6) -0.002(6)
C70 0.054(8) 0.031(6) 0.056(8) -0.015(6) 0.023(6) -0.015(6)
C71 0.049(7) 0.045(7) 0.027(6) 0.010(5) -0.009(5) -0.004(6)
C72 0.051(7) 0.039(6) 0.029(6) 0.001(5) 0.000(5) -0.017(6)
C73 0.051(7) 0.044(7) 0.030(6) -0.007(5) -0.021(5) -0.015(6)
C74 0.169(19) 0.045(9) 0.019(7) -0.005(6) 0.025(10) -0.044(11)
C75 0.063(8) 0.038(6) 0.016(5) -0.013(5) -0.012(5) -0.011(6)
C76 0.055(8) 0.042(7) 0.053(7) -0.014(6) -0.017(6) -0.015(6)
C77 0.068(8) 0.029(6) 0.026(6) -0.006(5) -0.019(5) -0.011(6)
C78 0.055(8) 0.071(9) 0.039(7) -0.025(6) -0.018(6) -0.009(7)
C79 0.051(8) 0.048(7) 0.043(7) -0.008(6) -0.018(6) -0.018(6)
C80 0.042(7) 0.037(7) 0.066(8) -0.019(6) -0.001(6) -0.014(6)
C81 0.058(8) 0.044(7) 0.036(7) -0.001(6) 0.011(6) -0.005(6)
C82 0.039(7) 0.061(8) 0.022(6) -0.010(5) 0.017(5) -0.008(6)
C83 0.141(17) 0.022(7) 0.048(10) -0.010(7) 0.038(9) -0.021(9)
C84 0.049(8) 0.075(9) 0.038(7) -0.010(7) -0.009(6) 0.008(7)
C85 0.147(15) 0.056(9) 0.025(7) 0.010(6) -0.031(8) -0.043(10)
C86 0.076(10) 0.061(9) 0.033(7) -0.007(6) -0.027(7) 0.016(7)
C87 0.075(9) 0.035(7) 0.035(6) -0.003(5) -0.012(6) -0.008(6)
C88 0.047(9) 0.031(7) 0.209(19) 0.052(10) -0.030(11) -0.017(7)
C89 0.099(12) 0.043(8) 0.056(8) -0.013(7) 0.039(8) -0.018(8)
C90 0.071(12) 0.047(9) 0.25(2) 0.058(12) -0.039(14) -0.037(9)
O26 0.059(5) 0.053(5) 0.055(5) -0.010(4) -0.025(4) -0.017(4)
O25 0.071(6) 0.077(7) 0.069(6) 0.011(5) -0.023(5) -0.020(5)
O27 0.155(6) 0.150(6) 0.149(6) -0.009(4) -0.033(4) -0.031(4)

loop_
_atom_type_symbol
_atom_type_description
_atom_type_scat_dispersion_real
_atom_type_scat_dispersion_imag
_atom_type_scat_source
C C 0.0033 0.0016 'International Tables Vol C Tables 4.2.6.8 and 6.1.1.4'
H H 0.0000 0.0000 'International Tables Vol C Tables 4.2.6.8 and 6.1.1.4'
Cu Cu 0.3201 1.2651 'International Tables Vol C Tables 4.2.6.8 and 6.1.1.4'
I I -0.4742 1.8119 'International Tables Vol C Tables 4.2.6.8 and 6.1.1.4'
Mn Mn 0.3368 0.7283 'International Tables Vol C Tables 4.2.6.8 and 6.1.1.4'
Mo Mo -1.6832 0.6857 'International Tables Vol C Tables 4.2.6.8 and 6.1.1.4'
N N 0.0061 0.0033 'International Tables Vol C Tables 4.2.6.8 and 6.1.1.4'
O O 0.0106 0.0060 'International Tables Vol C Tables 4.2.6.8 and 6.1.1.4'
P P 0.1023 0.0942 'International Tables Vol C Tables 4.2.6.8 and 6.1.1.4'

loop_
_geom_angle_atom_site_label_1
_geom_angle_atom_site_label_2
_geom_angle_atom_site_label_3
_geom_angle
_geom_angle_site_symmetry_1
_geom_angle_site_symmetry_3
_geom_angle_publ_flag
Cu1 I1 Cu1 57.51(5) . 2_656 ?
O1 Mo1 O3 69.9(2) . 2_666 ?
O1 Mo1 O5 80.7(2) . . ?
O1 Mo1 O7 144.6(2) . . ?
O5 Mo1 O3 70.40(19) . 2_666 ?
O7 Mo1 O3 80.6(2) . 2_666 ?
O7 Mo1 O5 71.2(2) . . ?
O12 Mo1 O1 101.9(3) . . ?
O12 Mo1 O3 92.4(2) . 2_666 ?
O12 Mo1 O5 160.8(2) . . ?
O12 Mo1 O7 98.3(3) . . ?
O13 Mo1 O1 99.2(3) . . ?
O13 Mo1 O3 161.2(2) . 2_666 ?
O13 Mo1 O5 93.1(2) . . ?
O13 Mo1 O7 103.2(3) . . ?
O13 Mo1 O12 105.1(3) . . ?
O5 Mo2 O2 71.11(19) . 2_666 ?
O6 Mo2 O2 70.7(2) 2_666 2_666 ?
O6 Mo2 O5 80.8(2) 2_666 . ?
O7 Mo2 O2 80.9(2) . 2_666 ?
O7 Mo2 O5 71.0(2) . . ?
O7 Mo2 O6 145.2(3) . 2_666 ?
O14 Mo2 O2 162.2(3) . 2_666 ?
O14 Mo2 O5 93.9(3) . . ?
O14 Mo2 O6 98.1(3) . 2_666 ?
O14 Mo2 O7 103.7(3) . . ?
O14 Mo2 O18 105.8(3) . . ?
O18 Mo2 O2 90.4(3) . 2_666 ?
O18 Mo2 O5 159.3(3) . . ?
O18 Mo2 O6 102.2(3) . 2_666 ?
O18 Mo2 O7 97.7(3) . . ?
O1 Mo3 O2 80.8(2) . . ?
O1 Mo3 O3 71.5(2) . 2_666 ?
O3 Mo3 O2 70.11(19) 2_666 . ?
O6 Mo3 O1 146.1(2) . . ?
O6 Mo3 O2 71.4(2) . . ?
O6 Mo3 O3 80.9(2) . 2_666 ?
O9 Mo3 O1 102.5(3) . . ?
O9 Mo3 O2 161.0(3) . . ?
O9 Mo3 O3 93.0(3) . 2_666 ?
O9 Mo3 O6 98.1(3) . . ?
O11 Mo3 O1 96.3(3) . . ?
O11 Mo3 O2 92.8(3) . . ?
O11 Mo3 O3 160.1(3) . 2_666 ?
O11 Mo3 O6 103.9(3) . . ?
O11 Mo3 O9 105.2(3) . . ?
O10 Mo4 O4 80.6(2) . . ?
O10 Mo4 O15 71.3(2) . 2_655 ?
O10 Mo4 O16 144.7(3) . 2_655 ?
O15 Mo4 O4 68.7(2) 2_655 . ?
O16 Mo4 O4 70.5(2) 2_655 . ?
O16 Mo4 O15 79.5(2) 2_655 2_655 ?
O19 Mo4 O4 159.6(3) . . ?
O19 Mo4 O10 102.5(3) . . ?
O19 Mo4 O15 93.0(3) . 2_655 ?
O19 Mo4 O16 98.2(3) . 2_655 ?
O19 Mo4 O20 107.1(4) . . ?
O20 Mo4 O4 92.0(3) . . ?
O20 Mo4 O10 99.8(3) . . ?
O20 Mo4 O15 159.6(3) . 2_655 ?
O20 Mo4 O16 100.9(3) . 2_655 ?
O8 Mo5 O4 70.4(2) . 2_655 ?
O16 Mo5 O4 70.8(2) . 2_655 ?
O16 Mo5 O8 81.0(2) . . ?
O16 Mo5 O17 144.2(3) . . ?
O17 Mo5 O4 79.7(3) . 2_655 ?
O17 Mo5 O8 70.1(2) . . ?
O21 Mo5 O4 161.9(3) . 2_655 ?
O21 Mo5 O8 93.9(3) . . ?
O21 Mo5 O16 98.4(3) . . ?
O21 Mo5 O17 104.1(4) . . ?
O23 Mo5 O4 90.7(3) . 2_655 ?
O23 Mo5 O8 158.6(3) . . ?
O23 Mo5 O16 102.8(4) . . ?
O23 Mo5 O17 97.3(3) . . ?
O23 Mo5 O21 106.2(4) . . ?
O8 Mo6 O15 71.9(2) . 2_655 ?
O10 Mo6 O8 81.3(2) . . ?
O10 Mo6 O15 71.1(2) . 2_655 ?
O10 Mo6 O17 145.1(3) . . ?
O17 Mo6 O8 69.9(2) . . ?
O17 Mo6 O15 81.3(3) . 2_655 ?
O22 Mo6 O8 158.4(3) . . ?
O22 Mo6 O10 102.1(3) . . ?
O22 Mo6 O15 88.8(3) . 2_655 ?
O22 Mo6 O17 98.2(3) . . ?
O24 Mo6 O8 94.8(3) . . ?
O24 Mo6 O10 98.8(3) . . ?
O24 Mo6 O15 164.1(3) . 2_655 ?
O24 Mo6 O17 102.8(3) . . ?
O24 Mo6 O22 105.6(4) . . ?
I1 Cu1 I1 122.49(4) . 2_656 ?
Cu1 Cu1 I1 62.02(5) 2_656 . ?
Cu1 Cu1 I1 60.47(5) 2_656 2_656 ?
N1 Cu1 I1 102.9(2) . 2_656 ?
N1 Cu1 I1 107.6(2) . . ?
N1 Cu1 Cu1 123.1(2) . 2_656 ?
N2 Cu1 I1 108.0(2) . . ?
N2 Cu1 I1 106.1(2) . 2_656 ?
N2 Cu1 Cu1 127.5(2) . 2_656 ?
N2 Cu1 N1 109.2(3) . . ?
O2 Mn1 O2 180.0 . 2_666 ?
O2 Mn1 O5 87.1(2) . 2_666 ?
O2 Mn1 O5 92.9(2) 2_666 2_666 ?
O2 Mn1 O5 92.9(2) . . ?
O2 Mn1 O5 87.1(2) 2_666 . ?
O3 Mn1 O2 88.0(2) . 2_666 ?
O3 Mn1 O2 88.0(2) 2_666 . ?
O3 Mn1 O2 92.0(2) . . ?
O3 Mn1 O2 92.0(2) 2_666 2_666 ?
O3 Mn1 O3 180.0 . 2_666 ?
O3 Mn1 O5 87.8(2) . 2_666 ?
O3 Mn1 O5 92.2(2) . . ?
O3 Mn1 O5 87.8(2) 2_666 . ?
O3 Mn1 O5 92.2(2) 2_666 2_666 ?
O5 Mn1 O5 180.0 2_666 . ?
O4 Mn2 O4 180.0 . 2_655 ?
O4 Mn2 O8 87.3(2) 2_655 . ?
O4 Mn2 O8 92.7(2) . . ?
O4 Mn2 O8 92.7(2) 2_655 2_655 ?
O4 Mn2 O8 87.3(2) . 2_655 ?
O4 Mn2 O15 93.2(2) . . ?
O4 Mn2 O15 93.2(2) 2_655 2_655 ?
O4 Mn2 O15 86.8(2) 2_655 . ?
O4 Mn2 O15 86.8(2) . 2_655 ?
O8 Mn2 O8 180.0 2_655 . ?
O15 Mn2 O8 91.6(2) 2_655 2_655 ?
O15 Mn2 O8 88.4(2) . 2_655 ?
O15 Mn2 O8 91.6(2) . . ?
O15 Mn2 O8 88.4(2) 2_655 . ?
O15 Mn2 O15 180.0 . 2_655 ?
C9 P1 C13 110.5(4) . . ?
C9 P1 C38 112.0(4) . . ?
C13 P1 C38 109.7(4) . . ?
C25 P1 C9 110.6(4) . . ?
C25 P1 C13 108.9(4) . . ?
C25 P1 C38 105.1(4) . . ?
C7 P2 C44 108.9(4) . . ?
C53 P2 C7 106.6(5) . . ?
C53 P2 C44 110.0(4) . . ?
C53 P2 C55 111.3(5) . . ?
C55 P2 C7 111.8(5) . . ?
C55 P2 C44 108.2(5) . . ?
C11 P3 C30 110.8(4) . . ?
C18 P3 C11 111.2(5) . . ?
C18 P3 C30 108.7(5) . . ?
C37 P3 C11 106.7(5) . . ?
C37 P3 C18 109.0(5) . . ?
C37 P3 C30 110.4(5) . . ?
Mo1 O1 Mo3 123.1(3) . . ?
Mo3 O2 Mo2 90.4(2) . 2_666 ?
Mn1 O2 Mo2 101.4(2) . 2_666 ?
Mn1 O2 Mo3 100.1(2) . . ?
C3 O2 Mo2 121.6(5) . 2_666 ?
C3 O2 Mo3 121.4(5) . . ?
C3 O2 Mn1 116.7(5) . . ?
Mo3 O3 Mo1 89.56(17) 2_666 2_666 ?
Mn1 O3 Mo1 101.0(2) . 2_666 ?
Mn1 O3 Mo3 101.8(2) . 2_666 ?
C1 O3 Mo1 122.2(5) . 2_666 ?
C1 O3 Mo3 119.0(5) . 2_666 ?
C1 O3 Mn1 118.1(4) . . ?
Mo4 O4 Mo5 89.72(19) . 2_655 ?
Mn2 O4 Mo4 102.6(2) . . ?
Mn2 O4 Mo5 102.3(3) . 2_655 ?
C24 O4 Mo4 119.8(5) . . ?
C24 O4 Mo5 120.0(5) . 2_655 ?
C24 O4 Mn2 117.6(5) . . ?
Mo1 O5 Mo2 91.07(19) . . ?
Mn1 O5 Mo1 100.9(2) . . ?
Mn1 O5 Mo2 100.3(2) . . ?
C6 O5 Mo1 121.0(5) . . ?
C6 O5 Mo2 122.8(5) . . ?
C6 O5 Mn1 115.8(5) . . ?
Mo3 O6 Mo2 122.4(3) . 2_666 ?
Mo2 O7 Mo1 122.0(3) . . ?
Mo5 O8 Mo6 91.4(2) . . ?
Mn2 O8 Mo5 100.0(2) . . ?
Mn2 O8 Mo6 99.1(2) . . ?
C28 O8 Mo5 124.3(6) . . ?
C28 O8 Mo6 122.9(6) . . ?
C28 O8 Mn2 113.9(5) . . ?
Mo6 O10 Mo4 122.1(3) . . ?
Mo4 O15 Mo6 90.0(2) 2_655 2_655 ?
Mn2 O15 Mo4 101.9(2) . 2_655 ?
Mn2 O15 Mo6 100.6(2) . 2_655 ?
C75 O15 Mo4 120.5(5) . 2_655 ?
C75 O15 Mo6 121.0(6) . 2_655 ?
C75 O15 Mn2 117.7(6) . . ?
Mo5 O16 Mo4 122.6(3) . 2_655 ?
Mo6 O17 Mo5 123.9(3) . . ?
C31 N1 Cu1 120.3(7) . . ?
C34 N1 Cu1 122.3(6) . . ?
C34 N1 C31 115.8(8) . . ?
C19 N2 Cu1 123.1(6) . . ?
C42 N2 Cu1 119.8(7) . . ?
C42 N2 C19 117.0(8) . . ?
O3 C1 H1A 108.9 . . ?
O3 C1 H1B 108.9 . . ?
O3 C1 C5 113.3(6) . . ?
H1A C1 H1B 107.7 . . ?
C5 C1 H1A 108.9 . . ?
C5 C1 H1B 108.9 . . ?
C12 C2 C5 121.7(8) . . ?
C16 C2 C5 123.8(8) . . ?
C16 C2 C12 114.5(8) . . ?
O2 C3 H3A 108.8 . . ?
O2 C3 H3B 108.8 . . ?
O2 C3 C5 113.9(7) . . ?
H3A C3 H3B 107.7 . . ?
C5 C3 H3A 108.8 . . ?
C5 C3 H3B 108.8 . . ?
C30 C4 H4 120.0 . . ?
C30 C4 C71 120.0(10) . . ?
C71 C4 H4 120.0 . . ?
C2 C5 C1 107.9(7) . . ?
C2 C5 C3 105.9(8) . . ?
C2 C5 C6 107.2(7) . . ?
C3 C5 C1 111.2(7) . . ?
C3 C5 C6 113.1(7) . . ?
C6 C5 C1 111.3(8) . . ?
O5 C6 C5 113.7(7) . . ?
O5 C6 H6A 108.8 . . ?
O5 C6 H6B 108.8 . . ?
C5 C6 H6A 108.8 . . ?
C5 C6 H6B 108.8 . . ?
H6A C6 H6B 107.7 . . ?
C15 C7 P2 121.7(8) . . ?
C15 C7 C65 119.3(9) . . ?
C65 C7 P2 118.9(8) . . ?
C18 C8 H8 119.8 . . ?
C18 C8 C48 120.3(9) . . ?
C48 C8 H8 119.8 . . ?
C23 C9 P1 119.5(7) . . ?
C41 C9 P1 121.9(7) . . ?
C41 C9 C23 118.5(9) . . ?
C38 C10 H10 120.3 . . ?
C49 C10 H10 120.3 . . ?
C49 C10 C38 119.4(10) . . ?
C50 C11 P3 119.8(8) . . ?
C50 C11 C70 119.0(9) . . ?
C70 C11 P3 121.1(8) . . ?
C2 C12 H12 119.4 . . ?
C31 C12 C2 121.3(9) . . ?
C31 C12 H12 119.4 . . ?
C22 C13 P1 122.5(7) . . ?
C22 C13 C36 119.0(9) . . ?
C36 C13 P1 118.5(7) . . ?
C51 C14 C20 120.1(8) . . ?
C60 C14 C20 125.3(9) . . ?
C60 C14 C51 114.5(8) . . ?
C7 C15 H15 119.7 . . ?
C7 C15 C64 120.7(9) . . ?
C64 C15 H15 119.7 . . ?
C2 C16 H16 119.7 . . ?
C2 C16 C34 120.6(9) . . ?
C34 C16 H16 119.7 . . ?
C22 C17 H17 120.4 . . ?
C22 C17 C45 119.3(9) . . ?
C45 C17 H17 120.4 . . ?
C8 C18 P3 121.3(7) . . ?
C8 C18 C33 119.8(9) . . ?
C33 C18 P3 118.8(7) . . ?
N2 C19 H19 119.0 . . ?
N2 C19 C60 122.0(9) . . ?
C60 C19 H19 119.0 . . ?
C14 C20 C24 104.0(7) . . ?
C14 C20 C75 106.6(8) . . ?
C28 C20 C14 110.8(8) . . ?
C28 C20 C24 110.8(8) . . ?
C28 C20 C75 112.2(8) . . ?
C75 C20 C24 112.1(8) . . ?
C23 C21 H21 120.3 . . ?
C23 C21 C58 119.5(10) . . ?
C58 C21 H21 120.3 . . ?
C13 C22 C17 121.2(9) . . ?
C13 C22 H22 119.4 . . ?
C17 C22 H22 119.4 . . ?
C9 C23 H23 119.8 . . ?
C21 C23 C9 120.4(9) . . ?
C21 C23 H23 119.8 . . ?
O4 C24 C20 113.3(7) . . ?
O4 C24 H24A 108.9 . . ?
O4 C24 H24B 108.9 . . ?
C20 C24 H24A 108.9 . . ?
C20 C24 H24B 108.9 . . ?
H24A C24 H24B 107.7 . . ?
C61 C25 P1 119.7(7) . . ?
C72 C25 P1 122.7(8) . . ?
C72 C25 C61 117.3(9) . . ?
C27 C26 H26 120.1 . . ?
C32 C26 H26 120.1 . . ?
C32 C26 C27 119.9(10) . . ?
C26 C27 H27 119.3 . . ?
C26 C27 C53 121.5(10) . . ?
C53 C27 H27 119.3 . . ?
O8 C28 C20 116.2(8) . . ?
O8 C28 H28A 108.2 . . ?
O8 C28 H28B 108.2 . . ?
C20 C28 H28A 108.2 . . ?
C20 C28 H28B 108.2 . . ?
H28A C28 H28B 107.4 . . ?
C38 C29 H29 119.9 . . ?
C38 C29 C52 120.2(9) . . ?
C52 C29 H29 119.9 . . ?
C4 C30 P3 119.6(8) . . ?
C88 C30 P3 117.8(9) . . ?
C88 C30 C4 122.5(11) . . ?
N1 C31 C12 123.8(9) . . ?
N1 C31 H31 118.1 . . ?
C12 C31 H31 118.1 . . ?
C26 C32 H32 119.9 . . ?
C26 C32 C56 120.1(10) . . ?
C56 C32 H32 119.9 . . ?
C18 C33 H33 120.6 . . ?
C57 C33 C18 118.7(9) . . ?
C57 C33 H33 120.6 . . ?
N1 C34 C16 123.4(9) . . ?
N1 C34 H34 118.3 . . ?
C16 C34 H34 118.3 . . ?
C59 C35 H35 119.9 . . ?
C59 C35 C65 120.3(9) . . ?
C65 C35 H35 119.9 . . ?
C13 C36 H36 120.5 . . ?
C77 C36 C13 119.1(9) . . ?
C77 C36 H36 120.5 . . ?
C39 C37 P3 121.8(10) . . ?
C39 C37 C87 118.4(11) . . ?
C87 C37 P3 119.7(9) . . ?
C10 C38 P1 122.7(8) . . ?
C29 C38 P1 117.5(7) . . ?
C29 C38 C10 119.7(9) . . ?
C37 C39 H39 120.1 . . ?
C37 C39 C83 119.9(14) . . ?
C83 C39 H39 120.1 . . ?
C50 C40 H40 119.9 . . ?
C81 C40 H40 119.9 . . ?
C81 C40 C50 120.2(11) . . ?
C9 C41 H41 119.8 . . ?
C79 C41 C9 120.5(9) . . ?
C79 C41 H41 119.8 . . ?
N2 C42 H42 118.4 . . ?
N2 C42 C51 123.1(9) . . ?
C51 C42 H42 118.4 . . ?
C61 C43 H43 119.7 . . ?
C66 C43 H43 119.7 . . ?
C66 C43 C61 120.5(10) . . ?
C46 C44 P2 120.1(8) . . ?
C54 C44 P2 118.6(7) . . ?
C54 C44 C46 121.2(9) . . ?
C17 C45 H45 120.1 . . ?
C77 C45 C17 119.9(10) . . ?
C77 C45 H45 120.1 . . ?
C44 C46 H46 120.4 . . ?
C47 C46 C44 119.3(9) . . ?
C47 C46 H46 120.4 . . ?
C46 C47 H47 119.8 . . ?
C67 C47 C46 120.4(9) . . ?
C67 C47 H47 119.8 . . ?
C8 C48 H48 120.3 . . ?
C80 C48 C8 119.5(10) . . ?
C80 C48 H48 120.3 . . ?
C10 C49 H49 119.6 . . ?
C62 C49 C10 120.7(10) . . ?
C62 C49 H49 119.6 . . ?
C11 C50 C40 120.1(10) . . ?
C11 C50 H50 119.9 . . ?
C40 C50 H50 119.9 . . ?
C14 C51 H51 119.6 . . ?
C42 C51 C14 120.8(9) . . ?
C42 C51 H51 119.6 . . ?
C29 C52 H52 120.6 . . ?
C62 C52 C29 118.8(10) . . ?
C62 C52 H52 120.6 . . ?
C27 C53 P2 120.7(8) . . ?
C69 C53 P2 122.2(8) . . ?
C69 C53 C27 117.2(9) . . ?
C44 C54 H54 120.9 . . ?
C44 C54 C73 118.3(9) . . ?
C73 C54 H54 120.9 . . ?
C63 C55 P2 118.9(8) . . ?
C76 C55 P2 122.0(9) . . ?
C76 C55 C63 118.8(10) . . ?
C32 C56 H56 120.2 . . ?
C69 C56 C32 119.5(11) . . ?
C69 C56 H56 120.2 . . ?
C33 C57 H57 119.3 . . ?
C33 C57 C80 121.3(9) . . ?
C80 C57 H57 119.3 . . ?
C21 C58 H58 119.9 . . ?
C79 C58 C21 120.3(11) . . ?
C79 C58 H58 119.9 . . ?
C35 C59 H59 119.3 . . ?
C35 C59 C64 121.5(10) . . ?
C64 C59 H59 119.3 . . ?
C14 C60 H60 118.7 . . ?
C19 C60 C14 122.6(10) . . ?
C19 C60 H60 118.7 . . ?
C25 C61 H61 119.7 . . ?
C43 C61 C25 120.6(9) . . ?
C43 C61 H61 119.7 . . ?
C49 C62 C52 121.1(9) . . ?
C49 C62 H62 119.4 . . ?
C52 C62 H62 119.4 . . ?
C55 C63 H63 119.5 . . ?
C84 C63 C55 121.1(11) . . ?
C84 C63 H63 119.5 . . ?
C15 C64 H64 120.4 . . ?
C59 C64 C15 119.2(10) . . ?
C59 C64 H64 120.4 . . ?
C7 C65 H65 120.6 . . ?
C35 C65 C7 118.9(9) . . ?
C35 C65 H65 120.6 . . ?
C43 C66 H66 119.9 . . ?
C43 C66 C82 120.1(10) . . ?
C82 C66 H66 119.9 . . ?
C47 C67 H67 120.2 . . ?
C47 C67 C73 119.6(9) . . ?
C73 C67 H67 120.2 . . ?
C71 C68 H68 121.0 . . ?
C90 C68 H68 121.0 . . ?
C90 C68 C71 118.0(12) . . ?
C53 C69 H69 119.1 . . ?
C56 C69 C53 121.8(10) . . ?
C56 C69 H69 119.1 . . ?
C11 C70 H70 120.1 . . ?
C11 C70 C89 119.8(10) . . ?
C89 C70 H70 120.1 . . ?
C4 C71 H71 120.5 . . ?
C68 C71 C4 119.0(10) . . ?
C68 C71 H71 120.5 . . ?
C25 C72 H72 119.7 . . ?
C25 C72 C82 120.6(10) . . ?
C82 C72 H72 119.7 . . ?
C54 C73 C67 121.2(9) . . ?
C54 C73 H73 119.4 . . ?
C67 C73 H73 119.4 . . ?
C83 C74 H74 120.4 . . ?
C83 C74 C85 119.1(14) . . ?
C85 C74 H74 120.4 . . ?
O15 C75 C20 113.2(7) . . ?
O15 C75 H75A 108.9 . . ?
O15 C75 H75B 108.9 . . ?
C20 C75 H75A 108.9 . . ?
C20 C75 H75B 108.9 . . ?
H75A C75 H75B 107.8 . . ?
C55 C76 H76 119.3 . . ?
C78 C76 C55 121.4(11) . . ?
C78 C76 H76 119.3 . . ?
C36 C77 H77 119.2 . . ?
C45 C77 C36 121.5(9) . . ?
C45 C77 H77 119.2 . . ?
C76 C78 H78 120.0 . . ?
C86 C78 C76 120.0(11) . . ?
C86 C78 H78 120.0 . . ?
C41 C79 H79 119.6 . . ?
C58 C79 C41 120.8(10) . . ?
C58 C79 H79 119.6 . . ?
C48 C80 C57 120.1(10) . . ?
C48 C80 H80 119.9 . . ?
C57 C80 H80 119.9 . . ?
C40 C81 H81 119.8 . . ?
C89 C81 C40 120.4(11) . . ?
C89 C81 H81 119.8 . . ?
C66 C82 C72 120.9(10) . . ?
C66 C82 H82 119.6 . . ?
C72 C82 H82 119.6 . . ?
C39 C83 H83 118.8 . . ?
C74 C83 C39 122.3(15) . . ?
C74 C83 H83 118.8 . . ?
C63 C84 H84 121.2 . . ?
C63 C84 C86 117.5(12) . . ?
C86 C84 H84 121.2 . . ?
C74 C85 H85 120.1 . . ?
C74 C85 C87 119.9(15) . . ?
C87 C85 H85 120.1 . . ?
C78 C86 C84 121.1(11) . . ?
C78 C86 H86 119.4 . . ?
C84 C86 H86 119.4 . . ?
C37 C87 H87 119.8 . . ?
C85 C87 C37 120.4(13) . . ?
C85 C87 H87 119.8 . . ?
C30 C88 H88 121.6 . . ?
C30 C88 C90 116.9(11) . . ?
C90 C88 H88 121.6 . . ?
C70 C89 H89 119.8 . . ?
C81 C89 C70 120.4(11) . . ?
C81 C89 H89 119.8 . . ?
C68 C90 C88 123.4(13) . . ?
C68 C90 H90 118.3 . . ?
C88 C90 H90 118.3 . . ?

loop_
_geom_bond_atom_site_label_1
_geom_bond_atom_site_label_2
_geom_bond_distance
_geom_bond_site_symmetry_2
_geom_bond_publ_flag
I1 Cu1 2.6249(14) . ?
I1 Cu1 2.6642(15) 2_656 ?
Mo1 O1 1.909(6) . ?
Mo1 O3 2.429(5) 2_666 ?
Mo1 O5 2.339(5) . ?
Mo1 O7 1.929(6) . ?
Mo1 O12 1.703(6) . ?
Mo1 O13 1.686(6) . ?
Mo2 O2 2.387(6) 2_666 ?
Mo2 O5 2.361(6) . ?
Mo2 O6 1.928(6) 2_666 ?
Mo2 O7 1.907(6) . ?
Mo2 O14 1.688(6) . ?
Mo2 O18 1.694(6) . ?
Mo3 O1 1.921(6) . ?
Mo3 O2 2.365(6) . ?
Mo3 O3 2.352(6) 2_666 ?
Mo3 O6 1.919(6) . ?
Mo3 O9 1.702(6) . ?
Mo3 O11 1.688(6) . ?
Mo4 O4 2.372(6) . ?
Mo4 O10 1.933(7) . ?
Mo4 O15 2.358(6) 2_655 ?
Mo4 O16 1.943(7) 2_655 ?
Mo4 O19 1.687(7) . ?
Mo4 O20 1.691(7) . ?
Mo5 O4 2.393(6) 2_655 ?
Mo5 O8 2.354(6) . ?
Mo5 O16 1.890(7) . ?
Mo5 O17 1.916(7) . ?
Mo5 O21 1.699(7) . ?
Mo5 O23 1.696(7) . ?
Mo6 O8 2.364(6) . ?
Mo6 O10 1.902(7) . ?
Mo6 O15 2.388(6) 2_655 ?
Mo6 O17 1.912(7) . ?
Mo6 O22 1.703(7) . ?
Mo6 O24 1.692(7) . ?
Cu1 Cu1 2.544(2) 2_656 ?
Cu1 N1 2.043(7) . ?
Cu1 N2 2.042(7) . ?
Mn1 O2 1.970(6) 2_666 ?
Mn1 O2 1.970(6) . ?
Mn1 O3 1.929(5) . ?
Mn1 O3 1.929(5) 2_666 ?
Mn1 O5 2.035(6) 2_666 ?
Mn1 O5 2.035(6) . ?
Mn2 O4 1.921(6) . ?
Mn2 O4 1.921(6) 2_655 ?
Mn2 O8 2.041(6) . ?
Mn2 O8 2.041(6) 2_655 ?
Mn2 O15 1.962(6) . ?
Mn2 O15 1.962(6) 2_655 ?
P1 C9 1.790(10) . ?
P1 C13 1.799(9) . ?
P1 C25 1.783(9) . ?
P1 C38 1.811(9) . ?
P2 C7 1.790(10) . ?
P2 C44 1.802(10) . ?
P2 C53 1.787(10) . ?
P2 C55 1.790(10) . ?
P3 C11 1.800(10) . ?
P3 C18 1.782(9) . ?
P3 C30 1.810(11) . ?
P3 C37 1.777(11) . ?
O2 C3 1.442(9) . ?
O3 C1 1.440(9) . ?
O4 C24 1.441(9) . ?
O5 C6 1.437(9) . ?
O8 C28 1.417(10) . ?
O15 C75 1.418(10) . ?
N1 C31 1.325(11) . ?
N1 C34 1.320(11) . ?
N2 C19 1.353(12) . ?
N2 C42 1.326(12) . ?
C1 H1A 0.9900 . ?
C1 H1B 0.9900 . ?
C1 C5 1.552(11) . ?
C2 C5 1.522(12) . ?
C2 C12 1.382(13) . ?
C2 C16 1.377(12) . ?
C3 H3A 0.9900 . ?
C3 H3B 0.9900 . ?
C3 C5 1.546(13) . ?
C4 H4 0.9500 . ?
C4 C30 1.338(13) . ?
C4 C71 1.402(14) . ?
C5 C6 1.549(12) . ?
C6 H6A 0.9900 . ?
C6 H6B 0.9900 . ?
C7 C15 1.386(13) . ?
C7 C65 1.409(13) . ?
C8 H8 0.9500 . ?
C8 C18 1.392(12) . ?
C8 C48 1.393(14) . ?
C9 C23 1.414(12) . ?
C9 C41 1.382(13) . ?
C10 H10 0.9500 . ?
C10 C38 1.396(13) . ?
C10 C49 1.367(13) . ?
C11 C50 1.372(13) . ?
C11 C70 1.389(13) . ?
C12 H12 0.9500 . ?
C12 C31 1.354(12) . ?
C13 C22 1.362(12) . ?
C13 C36 1.421(12) . ?
C14 C20 1.524(12) . ?
C14 C51 1.391(13) . ?
C14 C60 1.385(13) . ?
C15 H15 0.9500 . ?
C15 C64 1.388(14) . ?
C16 H16 0.9500 . ?
C16 C34 1.382(12) . ?
C17 H17 0.9500 . ?
C17 C22 1.373(12) . ?
C17 C45 1.398(13) . ?
C18 C33 1.413(13) . ?
C19 H19 0.9500 . ?
C19 C60 1.361(12) . ?
C20 C24 1.554(12) . ?
C20 C28 1.514(13) . ?
C20 C75 1.552(14) . ?
C21 H21 0.9500 . ?
C21 C23 1.382(14) . ?
C21 C58 1.382(14) . ?
C22 H22 0.9500 . ?
C23 H23 0.9500 . ?
C24 H24A 0.9900 . ?
C24 H24B 0.9900 . ?
C25 C61 1.409(13) . ?
C25 C72 1.384(13) . ?
C26 H26 0.9500 . ?
C26 C27 1.376(13) . ?
C26 C32 1.347(14) . ?
C27 H27 0.9500 . ?
C27 C53 1.400(13) . ?
C28 H28A 0.9900 . ?
C28 H28B 0.9900 . ?
C29 H29 0.9500 . ?
C29 C38 1.387(13) . ?
C29 C52 1.389(13) . ?
C30 C88 1.331(15) . ?
C31 H31 0.9500 . ?
C32 H32 0.9500 . ?
C32 C56 1.405(14) . ?
C33 H33 0.9500 . ?
C33 C57 1.374(14) . ?
C34 H34 0.9500 . ?
C35 H35 0.9500 . ?
C35 C59 1.364(14) . ?
C35 C65 1.396(14) . ?
C36 H36 0.9500 . ?
C36 C77 1.362(13) . ?
C37 C39 1.367(15) . ?
C37 C87 1.400(16) . ?
C39 H39 0.9500 . ?
C39 C83 1.398(18) . ?
C40 H40 0.9500 . ?
C40 C50 1.391(14) . ?
C40 C81 1.376(14) . ?
C41 H41 0.9500 . ?
C41 C79 1.374(14) . ?
C42 H42 0.9500 . ?
C42 C51 1.385(12) . ?
C43 H43 0.9500 . ?
C43 C61 1.388(13) . ?
C43 C66 1.349(14) . ?
C44 C46 1.397(13) . ?
C44 C54 1.372(13) . ?
C45 H45 0.9500 . ?
C45 C77 1.354(13) . ?
C46 H46 0.9500 . ?
C46 C47 1.384(13) . ?
C47 H47 0.9500 . ?
C47 C67 1.357(13) . ?
C48 H48 0.9500 . ?
C48 C80 1.383(15) . ?
C49 H49 0.9500 . ?
C49 C62 1.365(14) . ?
C50 H50 0.9500 . ?
C51 H51 0.9500 . ?
C52 H52 0.9500 . ?
C52 C62 1.380(14) . ?
C53 C69 1.383(14) . ?
C54 H54 0.9500 . ?
C54 C73 1.379(13) . ?
C55 C63 1.385(14) . ?
C55 C76 1.367(14) . ?
C56 H56 0.9500 . ?
C56 C69 1.357(14) . ?
C57 H57 0.9500 . ?
C57 C80 1.391(15) . ?
C58 H58 0.9500 . ?
C58 C79 1.372(14) . ?
C59 H59 0.9500 . ?
C59 C64 1.373(14) . ?
C60 H60 0.9500 . ?
C61 H61 0.9500 . ?
C62 H62 0.9500 . ?
C63 H63 0.9500 . ?
C63 C84 1.382(14) . ?
C64 H64 0.9500 . ?
C65 H65 0.9500 . ?
C66 H66 0.9500 . ?
C66 C82 1.362(14) . ?
C67 H67 0.9500 . ?
C67 C73 1.400(13) . ?
C68 H68 0.9500 . ?
C68 C71 1.372(15) . ?
C68 C90 1.341(17) . ?
C69 H69 0.9500 . ?
C70 H70 0.9500 . ?
C70 C89 1.404(15) . ?
C71 H71 0.9500 . ?
C72 H72 0.9500 . ?
C72 C82 1.387(13) . ?
C73 H73 0.9500 . ?
C74 H74 0.9500 . ?
C74 C83 1.33(2) . ?
C74 C85 1.38(2) . ?
C75 H75A 0.9900 . ?
C75 H75B 0.9900 . ?
C76 H76 0.9500 . ?
C76 C78 1.358(14) . ?
C77 H77 0.9500 . ?
C78 H78 0.9500 . ?
C78 C86 1.352(16) . ?
C79 H79 0.9500 . ?
C80 H80 0.9500 . ?
C81 H81 0.9500 . ?
C81 C89 1.335(16) . ?
C82 H82 0.9500 . ?
C83 H83 0.9500 . ?
C84 H84 0.9500 . ?
C84 C86 1.402(17) . ?
C85 H85 0.9500 . ?
C85 C87 1.395(15) . ?
C86 H86 0.9500 . ?
C87 H87 0.9500 . ?
C88 H88 0.9500 . ?
C88 C90 1.40(2) . ?
C89 H89 0.9500 . ?
C90 H90 0.9500 . ?

loop_
_geom_torsion_atom_site_label_1
_geom_torsion_atom_site_label_2
_geom_torsion_atom_site_label_3
_geom_torsion_atom_site_label_4
_geom_torsion
_geom_torsion_site_symmetry_1
_geom_torsion_site_symmetry_2
_geom_torsion_site_symmetry_3
_geom_torsion_site_symmetry_4
_geom_torsion_publ_flag
Mo1 O3 C1 C5 123.5(6) 2_666 . . . ?
Mo1 O5 C6 C5 -123.6(6) . . . . ?
Mo2 O2 C3 C5 -125.8(6) 2_666 . . . ?
Mo2 O5 C6 C5 122.1(7) . . . . ?
Mo3 O2 C3 C5 121.5(6) . . . . ?
Mo3 O3 C1 C5 -126.7(6) 2_666 . . . ?
Mo4 O4 C24 C20 125.0(7) . . . . ?
Mo4 O15 C75 C20 -126.3(7) 2_655 . . . ?
Mo5 O4 C24 C20 -126.0(7) 2_655 . . . ?
Mo5 O8 C28 C20 119.2(8) . . . . ?
Mo6 O8 C28 C20 -122.3(7) . . . . ?
Mo6 O15 C75 C20 123.0(7) 2_655 . . . ?
Cu1 N1 C31 C12 159.4(8) . . . . ?
Cu1 N1 C34 C16 -157.8(8) . . . . ?
Cu1 N2 C19 C60 -178.4(8) . . . . ?
Cu1 N2 C42 C51 179.2(8) . . . . ?
Mn1 O2 C3 C5 -1.1(9) . . . . ?
Mn1 O3 C1 C5 -2.7(9) . . . . ?
Mn1 O5 C6 C5 -1.2(9) . . . . ?
Mn2 O4 C24 C20 -0.7(11) . . . . ?
Mn2 O8 C28 C20 -2.9(10) . . . . ?
Mn2 O15 C75 C20 -1.0(10) . . . . ?
P1 C9 C23 C21 -175.8(7) . . . . ?
P1 C9 C41 C79 175.0(8) . . . . ?
P1 C13 C22 C17 178.6(7) . . . . ?
P1 C13 C36 C77 -179.4(8) . . . . ?
P1 C25 C61 C43 -176.0(8) . . . . ?
P1 C25 C72 C82 176.4(8) . . . . ?
P2 C7 C15 C64 179.2(7) . . . . ?
P2 C7 C65 C35 -177.3(7) . . . . ?
P2 C44 C46 C47 -179.9(8) . . . . ?
P2 C44 C54 C73 -178.5(8) . . . . ?
P2 C53 C69 C56 179.2(8) . . . . ?
P2 C55 C63 C84 -175.8(9) . . . . ?
P2 C55 C76 C78 175.9(9) . . . . ?
P3 C11 C50 C40 -178.8(8) . . . . ?
P3 C11 C70 C89 179.0(10) . . . . ?
P3 C18 C33 C57 176.6(7) . . . . ?
P3 C30 C88 C90 177.3(14) . . . . ?
P3 C37 C39 C83 -174.6(8) . . . . ?
P3 C37 C87 C85 174.9(8) . . . . ?
O2 C3 C5 C1 62.8(9) . . . . ?
O2 C3 C5 C2 179.7(7) . . . . ?
O2 C3 C5 C6 -63.2(9) . . . . ?
O3 C1 C5 C2 -176.6(7) . . . . ?
O3 C1 C5 C3 -61.0(9) . . . . ?
O3 C1 C5 C6 66.0(9) . . . . ?
O4 Mo5 O16 Mo4 -23.7(3) 2_655 . . 2_655 ?
O8 Mo5 O16 Mo4 -96.0(4) . . . 2_655 ?
O17 Mo5 O16 Mo4 -60.0(6) . . . 2_655 ?
N2 C19 C60 C14 -0.6(17) . . . . ?
N2 C42 C51 C14 -0.9(16) . . . . ?
C1 C5 C6 O5 -62.2(9) . . . . ?
C2 C5 C6 O5 -180.0(7) . . . . ?
C2 C12 C31 N1 0.0(17) . . . . ?
C2 C16 C34 N1 -2.7(17) . . . . ?
O21 Mo5 O16 Mo4 171.4(4) . . . 2_655 ?
O23 Mo5 O16 Mo4 62.6(4) . . . 2_655 ?
C3 C5 C6 O5 63.7(9) . . . . ?
C4 C30 C88 C90 0(2) . . . . ?
C5 C2 C12 C31 -174.7(9) . . . . ?
C5 C2 C16 C34 176.0(9) . . . . ?
C7 P2 C44 C46 -97.4(9) . . . . ?
C7 P2 C44 C54 81.3(9) . . . . ?
C7 P2 C53 C27 -32.5(9) . . . . ?
C7 P2 C53 C69 147.1(9) . . . . ?
C7 P2 C55 C63 161.5(8) . . . . ?
C7 P2 C55 C76 -12.9(10) . . . . ?
C7 C15 C64 C59 0.2(15) . . . . ?
C8 C18 C33 C57 -4.1(15) . . . . ?
C8 C48 C80 C57 0.7(17) . . . . ?
C9 P1 C13 C22 123.8(8) . . . . ?
C9 P1 C13 C36 -57.8(8) . . . . ?
C9 P1 C25 C61 -65.4(9) . . . . ?
C9 P1 C25 C72 121.1(9) . . . . ?
C9 P1 C38 C10 -8.5(10) . . . . ?
C9 P1 C38 C29 167.9(7) . . . . ?
C9 C41 C79 C58 2.1(16) . . . . ?
C10 C49 C62 C52 0.2(16) . . . . ?
C11 P3 C18 C8 113.2(9) . . . . ?
C11 P3 C18 C33 -67.6(9) . . . . ?
C11 P3 C30 C4 -22.9(10) . . . . ?
C11 P3 C30 C88 159.8(11) . . . . ?
C11 P3 C37 C39 121.2(9) . . . . ?
C11 P3 C37 C87 -54.6(9) . . . . ?
C11 C70 C89 C81 -1(2) . . . . ?
C12 C2 C5 C1 167.8(9) . . . . ?
C12 C2 C5 C3 48.8(11) . . . . ?
C12 C2 C5 C6 -72.2(11) . . . . ?
C12 C2 C16 C34 -4.2(15) . . . . ?
C13 P1 C9 C23 -175.1(7) . . . . ?
C13 P1 C9 C41 8.0(9) . . . . ?
C13 P1 C25 C61 173.1(8) . . . . ?
C13 P1 C25 C72 -0.5(10) . . . . ?
C13 P1 C38 C10 114.5(8) . . . . ?
C13 P1 C38 C29 -69.1(8) . . . . ?
C13 C36 C77 C45 0.4(16) . . . . ?
C14 C20 C24 O4 177.3(8) . . . . ?
C14 C20 C28 O8 179.8(8) . . . . ?
C14 C20 C75 O15 -174.3(8) . . . . ?
C15 C7 C65 C35 5.6(14) . . . . ?
C16 C2 C5 C1 -12.4(13) . . . . ?
C16 C2 C5 C3 -131.4(10) . . . . ?
C16 C2 C5 C6 107.6(10) . . . . ?
C16 C2 C12 C31 5.5(15) . . . . ?
C17 C45 C77 C36 0.8(17) . . . . ?
C18 P3 C11 C50 -152.1(8) . . . . ?
C18 P3 C11 C70 32.1(10) . . . . ?
C18 P3 C30 C4 -145.4(8) . . . . ?
C18 P3 C30 C88 37.4(12) . . . . ?
C18 P3 C37 C39 -118.6(9) . . . . ?
C18 P3 C37 C87 65.5(10) . . . . ?
C18 C8 C48 C80 -3.1(16) . . . . ?
C18 C33 C57 C80 1.8(15) . . . . ?
C19 N2 C42 C51 0.8(15) . . . . ?
C20 C14 C51 C42 177.0(9) . . . . ?
C20 C14 C60 C19 -176.1(10) . . . . ?
C21 C58 C79 C41 -1.3(16) . . . . ?
C22 C13 C36 C77 -1.0(15) . . . . ?
C22 C17 C45 C77 -1.6(15) . . . . ?
C23 C9 C41 C79 -1.9(14) . . . . ?
C23 C21 C58 C79 0.6(15) . . . . ?
C24 C20 C28 O8 64.8(11) . . . . ?
C24 C20 C75 O15 -61.1(11) . . . . ?
C25 P1 C9 C23 64.3(8) . . . . ?
C25 P1 C9 C41 -112.6(8) . . . . ?
C25 P1 C13 C22 -114.6(8) . . . . ?
C25 P1 C13 C36 63.8(9) . . . . ?
C25 P1 C38 C10 -128.6(8) . . . . ?
C25 P1 C38 C29 47.8(9) . . . . ?
C25 C72 C82 C66 -2.5(17) . . . . ?
C26 C27 C53 P2 179.2(7) . . . . ?
C26 C27 C53 C69 -0.5(15) . . . . ?
C26 C32 C56 C69 1.1(16) . . . . ?
C27 C26 C32 C56 -2.6(15) . . . . ?
C27 C53 C69 C56 -1.1(16) . . . . ?
C28 C20 C24 O4 -63.5(11) . . . . ?
C28 C20 C75 O15 64.3(10) . . . . ?
C29 C52 C62 C49 0.1(15) . . . . ?
C30 P3 C11 C50 86.9(9) . . . . ?
C30 P3 C11 C70 -88.9(10) . . . . ?
C30 P3 C18 C8 -124.5(9) . . . . ?
C30 P3 C18 C33 54.7(9) . . . . ?
C30 P3 C37 C39 0.7(10) . . . . ?
C30 P3 C37 C87 -175.1(8) . . . . ?
C30 C4 C71 C68 3.1(16) . . . . ?
C30 C88 C90 C68 4(3) . . . . ?
C31 N1 C34 C16 8.2(15) . . . . ?
C32 C26 C27 C53 2.4(15) . . . . ?
C32 C56 C69 C53 0.9(17) . . . . ?
C33 C57 C80 C48 -0.1(16) . . . . ?
C34 N1 C31 C12 -6.9(15) . . . . ?
C35 C59 C64 C15 1.4(15) . . . . ?
C36 C13 C22 C17 0.2(14) . . . . ?
C37 P3 C11 C50 -33.3(10) . . . . ?
C37 P3 C11 C70 150.9(9) . . . . ?
C37 P3 C18 C8 -4.1(10) . . . . ?
C37 P3 C18 C33 175.1(8) . . . . ?
C37 P3 C30 C4 95.1(9) . . . . ?
C37 P3 C30 C88 -82.2(12) . . . . ?
C37 C39 C83 C74 -0.9(19) . . . . ?
C38 P1 C9 C23 -52.5(8) . . . . ?
C38 P1 C9 C41 130.6(8) . . . . ?
C38 P1 C13 C22 -0.1(9) . . . . ?
C38 P1 C13 C36 178.3(7) . . . . ?
C38 P1 C25 C61 55.7(9) . . . . ?
C38 P1 C25 C72 -117.9(9) . . . . ?
C38 C10 C49 C62 -1.5(16) . . . . ?
C38 C29 C52 C62 0.9(14) . . . . ?
C39 C37 C87 C85 -1.1(16) . . . . ?
C40 C81 C89 C70 -2(2) . . . . ?
C41 C9 C23 C21 1.2(13) . . . . ?
C42 N2 C19 C60 -0.1(15) . . . . ?
C43 C66 C82 C72 1.6(17) . . . . ?
C44 P2 C7 C15 0.0(9) . . . . ?
C44 P2 C7 C65 -177.0(7) . . . . ?
C44 P2 C53 C27 85.4(9) . . . . ?
C44 P2 C53 C69 -94.9(9) . . . . ?
C44 P2 C55 C63 41.6(9) . . . . ?
C44 P2 C55 C76 -132.9(9) . . . . ?
C44 C46 C47 C67 -1.4(16) . . . . ?
C44 C54 C73 C67 -1.8(16) . . . . ?
C45 C17 C22 C13 1.0(15) . . . . ?
C46 C44 C54 C73 0.1(15) . . . . ?
C46 C47 C67 C73 -0.2(16) . . . . ?
C47 C67 C73 C54 1.8(16) . . . . ?
C48 C8 C18 P3 -176.0(8) . . . . ?
C48 C8 C18 C33 4.8(16) . . . . ?
C49 C10 C38 P1 178.7(8) . . . . ?
C49 C10 C38 C29 2.4(14) . . . . ?
C50 C11 C70 C89 3.2(18) . . . . ?
C50 C40 C81 C89 2.4(19) . . . . ?
C51 C14 C20 C24 -64.9(11) . . . . ?
C51 C14 C20 C28 176.0(9) . . . . ?
C51 C14 C20 C75 53.7(11) . . . . ?
C51 C14 C60 C19 0.5(15) . . . . ?
C52 C29 C38 P1 -178.6(7) . . . . ?
C52 C29 C38 C10 -2.1(14) . . . . ?
C53 P2 C7 C15 118.6(8) . . . . ?
C53 P2 C7 C65 -58.4(9) . . . . ?
C53 P2 C44 C46 146.2(8) . . . . ?
C53 P2 C44 C54 -35.2(10) . . . . ?
C53 P2 C55 C63 -79.4(9) . . . . ?
C53 P2 C55 C76 106.2(9) . . . . ?
C54 C44 C46 C47 1.5(15) . . . . ?
C55 P2 C7 C15 -119.5(8) . . . . ?
C55 P2 C7 C65 63.5(9) . . . . ?
C55 P2 C44 C46 24.4(9) . . . . ?
C55 P2 C44 C54 -156.9(8) . . . . ?
C55 P2 C53 C27 -154.7(8) . . . . ?
C55 P2 C53 C69 25.0(10) . . . . ?
C55 C63 C84 C86 0.5(17) . . . . ?
C55 C76 C78 C86 -0.9(19) . . . . ?
C58 C21 C23 C9 -0.5(14) . . . . ?
C59 C35 C65 C7 -4.1(15) . . . . ?
C60 C14 C20 C24 111.5(11) . . . . ?
C60 C14 C20 C28 -7.6(13) . . . . ?
C60 C14 C20 C75 -129.9(10) . . . . ?
C60 C14 C51 C42 0.2(14) . . . . ?
C61 C25 C72 C82 2.6(15) . . . . ?
C61 C43 C66 C82 -1.0(16) . . . . ?
C63 C55 C76 C78 1.4(17) . . . . ?
C63 C84 C86 C78 0.0(18) . . . . ?
C65 C7 C15 C64 -3.8(14) . . . . ?
C65 C35 C59 C64 0.6(15) . . . . ?
C66 C43 C61 C25 1.2(15) . . . . ?
C70 C11 C50 C40 -3.0(16) . . . . ?
C71 C4 C30 P3 179.4(8) . . . . ?
C71 C4 C30 C88 -3.5(18) . . . . ?
C71 C68 C90 C88 -4(3) . . . . ?
C72 C25 C61 C43 -2.0(15) . . . . ?
C74 C85 C87 C37 0.5(17) . . . . ?
C75 C20 C24 O4 62.6(11) . . . . ?
C75 C20 C28 O8 -61.3(11) . . . . ?
C76 C55 C63 C84 -1.2(16) . . . . ?
C76 C78 C86 C84 0.2(19) . . . . ?
C81 C40 C50 C11 0.3(16) . . . . ?
C83 C74 C85 C87 0(2) . . . . ?
C85 C74 C83 C39 0(2) . . . . ?
C87 C37 C39 C83 1.3(15) . . . . ?
C90 C68 C71 C4 1(2) . . . . ?
